data_4074551
loop_
_publ_author_name
'Han, Hua'
'Johnson, Samuel A.'

_publ_section_title
;
 Ligand Design for the Assembly of Polynuclear Complexes:&#x00A0;
 Syntheses and Structures of Trinuclear and Tetranuclear Aluminum Alkyl
 Complexes Bearing Tripodal Diamidoselenophosphinito Ligands and a
 Comparison to Related Tripodal Triamidophosphine Complexes
;
_journal_issue 23
_journal_name_full Organometallics
_journal_page_first 5594
_journal_paper_doi 10.1021/om0607447
_journal_volume 25
_journal_year 2006
_chemical_absolute_configuration unk
_chemical_formula_sum 'C23 H41 Al4 N2 P Se'
_chemical_formula_weight 563.43
_chemical_name_systematic
;
 ?
;
_space_group_IT_number 31
_symmetry_cell_setting orthorhombic
_symmetry_space_group_name_Hall 'P 2ac -2'
_symmetry_space_group_name_H-M 'P m n 21'
_atom_sites_solution_hydrogens geom
_atom_sites_solution_primary direct
_atom_sites_solution_secondary difmap
_audit_conform_dict_location ftp://ftp.iucr.org/pub/cif_core.dic
_audit_conform_dict_name cif_core.dic
_audit_conform_dict_version 2.3
_audit_creation_date 2006-07-07T00:22:52-00:00
_audit_creation_method 'WinGX routine CIF_UPDATE'
_cell_angle_alpha 90
_cell_angle_beta 90
_cell_angle_gamma 90
_cell_formula_units_Z 2
_cell_length_a 15.679(3)
_cell_length_b 10.954(2)
_cell_length_c 8.5522(16)
_cell_measurement_reflns_used 4263
_cell_measurement_temperature 173(2)
_cell_measurement_theta_max 27.96
_cell_measurement_theta_min 2.6
_cell_volume 1468.8(5)
_computing_cell_refinement 'Bruker SMART'
_computing_data_collection 'Bruker SMART'
_computing_data_reduction 'Bruker SAINT'
_computing_molecular_graphics 'Bruker SHELXTL'
_computing_publication_material 'Bruker SHELXTL'
_computing_structure_refinement 'SHELXL-97 (Sheldrick, 1997)'
_computing_structure_solution 'Bruker SHELXTL'
_diffrn_ambient_temperature 173(2)
_diffrn_measured_fraction_theta_full 0.987
_diffrn_measured_fraction_theta_max 0.987
_diffrn_measurement_device_type 'CCD area detector'
_diffrn_measurement_method 'phi and omega scans'
_diffrn_radiation_monochromator graphite
_diffrn_radiation_type MoK\a
_diffrn_radiation_wavelength 0.71073
_diffrn_reflns_av_R_equivalents 0.0521
_diffrn_reflns_av_unetI/netI 0.0775
_diffrn_reflns_limit_h_max 12
_diffrn_reflns_limit_h_min -20
_diffrn_reflns_limit_k_max 14
_diffrn_reflns_limit_k_min -14
_diffrn_reflns_limit_l_max 10
_diffrn_reflns_limit_l_min -10
_diffrn_reflns_number 10182
_diffrn_reflns_theta_full 27.5
_diffrn_reflns_theta_max 27.5
_diffrn_reflns_theta_min 2.27
_exptl_absorpt_coefficient_mu 1.466
_exptl_absorpt_correction_type none
_exptl_crystal_colour colorless
_exptl_crystal_density_diffrn 1.274
_exptl_crystal_density_meas 0
_exptl_crystal_density_method 'not measured'
_exptl_crystal_description needle
_exptl_crystal_F_000 588
_exptl_crystal_size_max 0.3
_exptl_crystal_size_mid 0.05
_exptl_crystal_size_min 0.05
_refine_diff_density_max 1.002
_refine_diff_density_min -0.398
_refine_diff_density_rms 0.095
_refine_ls_abs_structure_details 'Flack H D (1983), Acta Cryst. A39, 876-881'
_refine_ls_abs_structure_Flack 0.005(13)
_refine_ls_extinction_method none
_refine_ls_goodness_of_fit_ref 1.063
_refine_ls_hydrogen_treatment mixed
_refine_ls_matrix_type full
_refine_ls_number_parameters 151
_refine_ls_number_reflns 3390
_refine_ls_number_restraints 1
_refine_ls_restrained_S_all 1.063
_refine_ls_R_factor_all 0.0645
_refine_ls_R_factor_gt 0.0476
_refine_ls_shift/su_max 0.001
_refine_ls_shift/su_mean 0
_refine_ls_structure_factor_coef Fsqd
_refine_ls_weighting_details 'calc w=1/[\s^2^(Fo^2^)+(0.0349P)^2^+0.0000P] where P=(Fo^2^+2Fc^2^)/3'
_refine_ls_weighting_scheme calc
_refine_ls_wR_factor_gt 0.0919
_refine_ls_wR_factor_ref 0.0969
_reflns_number_gt 2761
_reflns_number_total 3390
_reflns_threshold_expression >2sigma(I)
_cod_data_source_file om0607447si20060816_015713.cif
_cod_data_source_block hhsepham
_cod_depositor_comments
;
The following automatic conversions were performed:

'_symmetry_cell_setting' value 'Orthorhombic' changed to
'orthorhombic' according to
/home/saulius/struct/CIF-dictionaries/cif_core.dic dictionary named
'cif_core.dic' version 2.4.1 from 2010-06-29.

Automatic conversion script
Id: cif_fix_values 1715 2011-07-08 13:25:40Z adriana 
;
_cod_original_sg_symbol_H-M Pmn2(1)
_cod_database_code 4074551

loop_
_symmetry_equiv_pos_as_xyz
'x, y, z'
'-x+1/2, -y, z+1/2'
'x+1/2, -y, z+1/2'
'-x, y, z'

loop_
_atom_site_label
_atom_site_type_symbol
_atom_site_fract_x
_atom_site_fract_y
_atom_site_fract_z
_atom_site_U_iso_or_equiv
_atom_site_adp_type
_atom_site_occupancy
_atom_site_symmetry_multiplicity
_atom_site_calc_flag
_atom_site_refinement_flags
Se1 Se 0 0.99694(5) 0.00679(7) 0.02609(15) Uani 1 2 d S
P1 P 0 1.02352(12) 0.26635(17) 0.0221(3) Uani 1 2 d S
Al2 Al 0 1.33872(14) 0.20178(19) 0.0197(4) Uani 1 2 d S
Al1 Al 0.12623(8) 1.13679(11) -0.01598(14) 0.0260(3) Uani 1 1 d .
Al3 Al 0 0.81423(18) 0.3976(2) 0.0312(5) Uani 1 2 d S
N1 N 0.1000(2) 1.2248(3) 0.1818(4) 0.0184(8) Uani 1 1 d .
C10 C 0 1.3983(5) 0.4173(7) 0.0293(14) Uani 1 2 d S
H10A H 0 1.3287 0.4894 0.044 Uiso 1 2 calc SR
H10B H -0.051 1.448 0.4353 0.044 Uiso 0.5 1 calc PR
H10C H 0.051 1.448 0.4353 0.044 Uiso 0.5 1 calc PR
C1 C 0.0899(3) 1.1256(3) 0.2998(4) 0.0205(9) Uani 1 1 d .
H1A H 0.0833 1.1634 0.4043 0.025 Uiso 1 1 calc R
H1B H 0.1429 1.0765 0.3015 0.025 Uiso 1 1 calc R
C12 C 0 0.8604(7) 0.6179(8) 0.055(2) Uani 1 2 d S
H12A H 0.057 0.8887 0.6477 0.082 Uiso 0.5 1 calc PR
H12B H -0.0156 0.7896 0.6818 0.082 Uiso 0.5 1 calc PR
H12C H -0.0414 0.9261 0.6349 0.082 Uiso 0.5 1 calc PR
C9 C 0.1191(3) 1.2188(4) -0.2175(5) 0.0376(13) Uani 1 1 d .
H9A H 0.067 1.2681 -0.2216 0.056 Uiso 1 1 calc R
H9B H 0.1179 1.1577 -0.3013 0.056 Uiso 1 1 calc R
H9C H 0.1689 1.2718 -0.2312 0.056 Uiso 1 1 calc R
C2 C 0.1790(3) 1.2950(3) 0.2086(5) 0.0220(9) Uani 1 1 d .
C8 C 0.2248(3) 1.0319(4) 0.0224(7) 0.0404(12) Uani 1 1 d .
H8A H 0.2205 0.9963 0.1272 0.061 Uiso 1 1 calc R
H8B H 0.2772 1.0804 0.0148 0.061 Uiso 1 1 calc R
H8C H 0.2261 0.9664 -0.0557 0.061 Uiso 1 1 calc R
C6 C 0.2815(3) 1.4370(4) 0.1066(5) 0.0349(12) Uani 1 1 d .
H6 H 0.2988 1.4923 0.0271 0.042 Uiso 1 1 calc R
C7 C 0.2047(3) 1.3762(4) 0.0938(5) 0.0289(10) Uani 1 1 d .
H7 H 0.1692 1.3902 0.0055 0.035 Uiso 1 1 calc R
C5 C 0.3329(3) 1.4178(4) 0.2340(6) 0.0380(12) Uani 1 1 d .
H5 H 0.3865 1.458 0.2415 0.046 Uiso 1 1 calc R
C3 C 0.2305(3) 1.2790(4) 0.3396(5) 0.0301(10) Uani 1 1 d .
H3 H 0.213 1.2259 0.4213 0.036 Uiso 1 1 calc R
C4 C 0.3068(3) 1.3405(4) 0.3503(6) 0.0353(12) Uani 1 1 d .
H4 H 0.3419 1.3292 0.4397 0.042 Uiso 1 1 calc R
C11 C 0 1.4620(5) 0.0375(6) 0.0250(14) Uani 1 2 d S
H11A H 0 1.4218 -0.0649 0.037 Uiso 1 2 calc SR
H11B H 0.051 1.5131 0.0474 0.037 Uiso 0.5 1 calc PR
H11C H -0.051 1.5131 0.0474 0.037 Uiso 0.5 1 calc PR
C13 C 0.1053(3) 0.7525(4) 0.3035(6) 0.0466(14) Uani 1 1 d .
H13A H 0.1546 0.7876 0.3579 0.07 Uiso 1 1 calc R
H13B H 0.1072 0.7756 0.1928 0.07 Uiso 1 1 calc R
H13C H 0.1069 0.6633 0.3126 0.07 Uiso 1 1 calc R

loop_
_atom_site_aniso_label
_atom_site_aniso_U_11
_atom_site_aniso_U_22
_atom_site_aniso_U_33
_atom_site_aniso_U_23
_atom_site_aniso_U_13
_atom_site_aniso_U_12
Se1 0.0318(3) 0.0241(3) 0.0223(2) -0.0035(3) 0 0
P1 0.0251(9) 0.0174(7) 0.0237(7) 0.0038(6) 0 0
Al2 0.0200(10) 0.0177(8) 0.0214(8) 0.0012(7) 0 0
Al1 0.0266(7) 0.0275(6) 0.0240(7) -0.0004(6) 0.0047(6) 0.0031(5)
Al3 0.0395(14) 0.0243(10) 0.0298(10) 0.0035(8) 0 0
N1 0.0165(19) 0.0195(17) 0.0193(18) 0.0030(13) -0.0007(14) 0.0034(14)
C10 0.034(4) 0.028(3) 0.026(3) -0.006(3) 0 0
C1 0.019(2) 0.0236(19) 0.0188(19) 0.0015(16) -0.0025(16) 0.0045(17)
C12 0.074(6) 0.067(6) 0.023(4) 0.001(4) 0 0
C9 0.044(3) 0.040(3) 0.029(3) 0.003(2) 0.010(2) -0.003(2)
C2 0.017(2) 0.021(2) 0.027(2) -0.0030(17) 0.0006(18) 0.0037(17)
C8 0.035(3) 0.038(2) 0.048(3) 0.002(3) 0.013(3) 0.0073(19)
C6 0.027(3) 0.031(2) 0.047(3) 0.003(2) 0.005(2) -0.008(2)
C7 0.026(3) 0.030(2) 0.031(2) 0.0028(19) -0.0034(19) 0.003(2)
C5 0.023(3) 0.034(2) 0.057(3) -0.006(2) -0.005(2) -0.008(2)
C3 0.031(3) 0.028(2) 0.031(2) -0.0002(19) -0.003(2) -0.006(2)
C4 0.027(3) 0.039(3) 0.040(3) -0.002(2) -0.013(2) 0.001(2)
C11 0.022(3) 0.027(3) 0.026(4) 0.009(2) 0 0
C13 0.047(4) 0.032(3) 0.061(4) 0.000(3) 0.000(3) 0.008(2)

loop_
_atom_type_symbol
_atom_type_description
_atom_type_scat_dispersion_real
_atom_type_scat_dispersion_imag
_atom_type_scat_source
C C 0.0033 0.0016 'International Tables Vol C Tables 4.2.6.8 and 6.1.1.4'
H H 0 0 'International Tables Vol C Tables 4.2.6.8 and 6.1.1.4'
N N 0.0061 0.0033 'International Tables Vol C Tables 4.2.6.8 and 6.1.1.4'
Al Al 0.0645 0.0514 'International Tables Vol C Tables 4.2.6.8 and 6.1.1.4'
P P 0.1023 0.0942 'International Tables Vol C Tables 4.2.6.8 and 6.1.1.4'
Se Se -0.0929 2.2259 'International Tables Vol C Tables 4.2.6.8 and 6.1.1.4'

loop_
_geom_angle_atom_site_label_1
_geom_angle_atom_site_label_2
_geom_angle_atom_site_label_3
_geom_angle
_geom_angle_site_symmetry_1
_geom_angle_site_symmetry_3
P1 Se1 Al1 89.86(4) . .
P1 Se1 Al1 89.86(4) . 4
Al1 Se1 Al1 104.07(6) . 4
C1 P1 C1 101.4(3) . 4
C1 P1 Se1 103.61(13) . .
C1 P1 Se1 103.61(13) 4 .
C1 P1 Al3 118.84(13) . .
C1 P1 Al3 118.84(13) 4 .
Se1 P1 Al3 108.61(7) . .
C11 Al2 C10 116.6(2) . .
C11 Al2 N1 111.64(14) . 4
C10 Al2 N1 106.68(15) . 4
C11 Al2 N1 111.64(14) . .
C10 Al2 N1 106.68(15) . .
N1 Al2 N1 102.5(2) 4 .
C9 Al1 C8 117.7(2) . .
C9 Al1 N1 121.15(17) . .
C8 Al1 N1 107.8(2) . .
C9 Al1 Se1 107.77(16) . .
C8 Al1 Se1 104.58(14) . .
N1 Al1 Se1 93.83(11) . .
C12 Al3 C13 119.12(18) . 4
C12 Al3 C13 119.12(18) . .
C13 Al3 C13 115.0(3) 4 .
C12 Al3 P1 101.1(3) . .
C13 Al3 P1 97.45(16) 4 .
C13 Al3 P1 97.45(16) . .
C2 N1 C1 111.3(3) . .
C2 N1 Al1 102.2(2) . .
C1 N1 Al1 104.1(2) . .
C2 N1 Al2 108.6(2) . .
C1 N1 Al2 108.2(2) . .
Al1 N1 Al2 122.26(17) . .
N1 C1 P1 115.0(3) . .
C7 C2 C3 118.9(4) . .
C7 C2 N1 118.0(4) . .
C3 C2 N1 123.1(4) . .
C5 C6 C7 120.1(4) . .
C6 C7 C2 120.5(4) . .
C4 C5 C6 119.8(4) . .
C4 C3 C2 119.8(4) . .
C5 C4 C3 120.9(4) . .

loop_
_geom_bond_atom_site_label_1
_geom_bond_atom_site_label_2
_geom_bond_distance
_geom_bond_site_symmetry_2
Se1 P1 2.2388(16) .
Se1 Al1 2.5104(13) .
Se1 Al1 2.5104(13) 4
P1 C1 1.822(4) .
P1 C1 1.822(4) 4
P1 Al3 2.553(2) .
Al2 C11 1.948(5) .
Al2 C10 1.955(6) .
Al2 N1 2.011(3) 4
Al2 N1 2.011(3) .
Al1 C9 1.947(4) .
Al1 C8 1.954(4) .
Al1 N1 1.990(3) .
Al3 C12 1.951(7) .
Al3 C13 1.958(5) 4
Al3 C13 1.958(5) .
N1 C2 1.476(5) .
N1 C1 1.491(5) .
C2 C7 1.385(5) .
C2 C3 1.392(6) .
C6 C5 1.371(6) .
C6 C7 1.381(6) .
C5 C4 1.369(7) .
C3 C4 1.376(6) .
